data_7059673
loop_
_publ_author_name
'Dinda, Soumitra'
'Sultana, Tamanna'
'Sultana, Suhana'
'Patra, Sarat Chandra'
'Mitra, Arup Kumar'
'Roy, Subhadip'
'Pramanik, Kausikisankar'
'Ganguly, Sanjib'

_publ_section_title
;
 Ruthenocycles of benzothiazolyl and pyridyl hydrazones with ancillary
 PAHs: synthesis, structure, electrochemistry and antimicrobial activity
;
_journal_issue 26
_journal_name_full 'New Journal of Chemistry'
_journal_page_first 11022
_journal_page_last 11034
_journal_paper_doi 10.1039/D0NJ01447H
_journal_volume 44
_journal_year 2020
_chemical_formula_moiety 'C59 H44 Cl N3 O P2 Ru'
_chemical_formula_sum 'C59 H44 Cl N3 O P2 Ru'
_chemical_formula_weight 1009.491
_space_group_crystal_system triclinic
_space_group_IT_number 2
_space_group_name_Hall '-P 1'
_space_group_name_H-M_alt 'P -1'
_symmetry_Int_Tables_number 2
_audit_creation_date 2020-04-14
_audit_creation_method
;
Olex2 1.3-dev
(compiled 2020.03.26 svn.re84ffbc8 for OlexSys, GUI svn.r5830)
;
_audit_update_record
;
2020-04-19 deposited with the CCDC.	2020-05-22 downloaded from the CCDC.
;
_cell_angle_alpha 107.300(2)
_cell_angle_beta 93.585(2)
_cell_angle_gamma 103.021(2)
_cell_formula_units_Z 2
_cell_length_a 10.4963(8)
_cell_length_b 13.4855(11)
_cell_length_c 18.0538(14)
_cell_measurement_reflns_used 1260
_cell_measurement_temperature 273(2)
_cell_measurement_theta_max 27.109
_cell_measurement_theta_min 2.011
_cell_volume 2354.0(3)
_computing_cell_refinement 'Bruker SAINT'
_computing_data_collection 'Bruker APEX2'
_computing_data_reduction 'Bruker SAINT'
_computing_molecular_graphics 'Olex2 1.3-dev (Dolomanov et al., 2009)'
_computing_publication_material 'Olex2 1.3-dev (Dolomanov et al., 2009)'
_computing_structure_refinement 'olex2.refine 1.3-dev (Bourhis et al., 2015)'
_computing_structure_solution 'SHELXT 2014/4 (Sheldrick, 2014)'
_diffrn_ambient_temperature 273.15
_diffrn_measured_fraction_theta_full 0.9978
_diffrn_measured_fraction_theta_max 0.9939
_diffrn_measurement_device_type 'Bruker APEX-II CCD'
_diffrn_measurement_method '\f and \w scans'
_diffrn_radiation_type 'Mo K\a'
_diffrn_radiation_wavelength 0.71073
_diffrn_reflns_av_R_equivalents 0.0331
_diffrn_reflns_av_unetI/netI 0.0189
_diffrn_reflns_Laue_measured_fraction_full 0.9978
_diffrn_reflns_Laue_measured_fraction_max 0.9939
_diffrn_reflns_limit_h_max 13
_diffrn_reflns_limit_h_min -13
_diffrn_reflns_limit_k_max 17
_diffrn_reflns_limit_k_min -17
_diffrn_reflns_limit_l_max 23
_diffrn_reflns_limit_l_min -23
_diffrn_reflns_number 81824
_diffrn_reflns_point_group_measured_fraction_full 0.9978
_diffrn_reflns_point_group_measured_fraction_max 0.9939
_diffrn_reflns_theta_full 25.2417
_diffrn_reflns_theta_max 27.11
_diffrn_reflns_theta_min 2.01
_exptl_absorpt_coefficient_mu 0.504
_exptl_absorpt_correction_T_max 0.904
_exptl_absorpt_correction_T_min 0.834
_exptl_absorpt_correction_type multi-scan
_exptl_absorpt_process_details sadabs
_exptl_crystal_colour orange
_exptl_crystal_colour_primary orange
_exptl_crystal_density_diffrn 1.424
_exptl_crystal_description prism
_exptl_crystal_F_000 1034.581
_exptl_crystal_size_max 0.4
_exptl_crystal_size_mid 0.3
_exptl_crystal_size_min 0.2
_refine_diff_density_max 0.3930
_refine_diff_density_min -0.5882
_refine_diff_density_rms 0.0542
_refine_ls_d_res_high 0.7799
_refine_ls_d_res_low 10.1268
_refine_ls_goodness_of_fit_ref 1.1048
_refine_ls_hydrogen_treatment constr
_refine_ls_matrix_type full
_refine_ls_number_constraints 146
_refine_ls_number_parameters 745
_refine_ls_number_reflns 10344
_refine_ls_number_restraints 6
_refine_ls_restrained_S_all 1.1044
_refine_ls_R_factor_all 0.0374
_refine_ls_R_factor_gt 0.0298
_refine_ls_shift/su_max 0.0006
_refine_ls_shift/su_mean 0.0000
_refine_ls_structure_factor_coef Fsqd
_refine_ls_weighting_details 'w=1/[\s^2^(Fo^2^)+(0.0341P)^2^+1.1853P] where P=(Fo^2^+2Fc^2^)/3'
_refine_ls_weighting_scheme calc
_refine_ls_wR_factor_gt 0.0735
_refine_ls_wR_factor_ref 0.0829
_reflns_Friedel_coverage 0.0
_reflns_limit_h_max 13
_reflns_limit_h_min -13
_reflns_limit_k_max 16
_reflns_limit_k_min -17
_reflns_limit_l_max 23
_reflns_limit_l_min 0
_reflns_number_gt 9001
_reflns_number_total 10344
_reflns_threshold_expression I>=2u(I)
_cod_data_source_file d0nj01447h2.cif
_cod_data_source_block 3a
_cod_depositor_comments
;Adding full bibliography for 7059673--7059676.cif.

 Adding full bibliography for 7059673--7059676.cif.
;
_cod_database_code 7059673
_olex2_refinement_description
;
1. Fixed Uiso
 At 1.2 times of:
  All C(H) groups
2. Restrained distances
 O2-C76 \\sim O1-C23
 with sigma of 0.001
 Ru1-Cl2 \\sim Ru1-Cl1
 with sigma of 0.001
 Ru1-C76 \\sim Ru1-C23
 with sigma of 0.001
3. Rigid body (RIGU) restrains
 All non-hydrogen atoms
 with sigma for 1-2 distances of 0.001 and sigma for 1-3 distances of 0.001
4. Others
 Fixed Sof: Cl1(0.75) C42(0.6) C43(0.6) H43(0.6) C44(0.6) H44(0.6) C45(0.6)
 H45(0.6) C47(0.6) H47(0.6) C46(0.6) H46(0.6) C48(0.4) C64(0.4) H64(0.4)
 C63(0.4) H63(0.4) C62(0.4) H62(0.4) C61(0.4) H61(0.4) C60(0.4) H60(0.4)
 C54(0.4) C55(0.4) H55(0.4) C58(0.4) H58(0.4) C56(0.4) H56(0.4) C57(0.4)
 H57(0.4) C59(0.4) H59(0.4) C70(0.4) C71(0.4) H71(0.4) C72(0.4) H72(0.4)
 C73(0.4) H73(0.4) CXE(0.4) HXE(0.4) CXF(0.4) HXF(0.4) C74(0.4) C67(0.4)
 H67(0.4) C66(0.4) H66(0.4) C65(0.4) H65(0.4) C69(0.4) H69(0.4) C68(0.4)
 H68(0.4) C75(0.4) C50(0.4) H50(0.4) C51(0.4) H51(0.4) C49(0.4) H49(0.4)
 C53(0.4) H53(0.4) C52(0.4) H52(0.4) C77(0.2) H77(0.2) C78(0.2) H78(0.2)
 C79(0.2) H79(0.2) CXD(0.2) HXD(0.2) C1A(0.2) H1A(0.2) C1B(0.2) O2(0.25)
 C76(0.25) Cl2(0.25) O1(0.75) C23(0.75) C80(0.2) H80(0.2) C81(0.2) H81(0.2)
 C82(0.2) C1C(0.2) H1C(0.2) C1D(0.2) H1D(0.2) C1E(0.2) H1E(0.2)
5.a Aromatic/amide H refined with riding coordinates:
 C1(H1), C2(H2), C3(H3), C4(H4), C6(H6), C8(H8), C9(H9), C11(H11), C12(H12),
 C14(H14), C15(H15), C16(H16), C18(H18), C19(H19), C25(H25), C26(H26), C27(H27),
  C28(H28), C29(H29), C31(H31), C32(H32), C33(H33), C34(H34), C35(H35),
 C37(H37), C38(H38), C39(H39), C40(H40), C41(H41), C43(H43), C44(H44), C45(H45),
  C47(H47), C46(H46), C64(H64), C63(H63), C62(H62), C61(H61), C60(H60),
 C55(H55), C58(H58), C56(H56), C57(H57), C59(H59), C71(H71), C72(H72), C73(H73),
  CXE(HXE), CXF(HXF), C67(H67), C66(H66), C65(H65), C69(H69), C68(H68),
 C50(H50), C51(H51), C49(H49), C53(H53), C52(H52), C77(H77), C78(H78), C79(H79),
  CXD(HXD), C1A(H1A), C80(H80), C81(H81), C1C(H1C), C1D(H1D), C1E(H1E)
5.b Fitted hexagon refined as free rotating group:
 C42(C43,C44,C45,C47,C46), C48(C64,C63,C62,C61,C60), C54(C55,C58,C56,C57,C59),
 C70(C71,C72,C73,CXE,CXF), C74(C67,C66,C65,C69,C68), C75(C50,C51,C49,C53,C52),
 C77(C78,C79,CXD,C1A,C1B), C80(C81,C82,C1C,C1D,C1E)
;
_olex2_submission_special_instructions 'No special instructions were received'

loop_
_space_group_symop_id
_space_group_symop_operation_xyz
1 x,y,z
2 -x,-y,-z

loop_
_atom_site_label
_atom_site_type_symbol
_atom_site_fract_x
_atom_site_fract_y
_atom_site_fract_z
_atom_site_U_iso_or_equiv
_atom_site_adp_type
_atom_site_occupancy
_atom_site_refinement_flags_posn
_atom_site_refinement_flags_adp
_atom_site_disorder_group
C1 C 1.1562(2) 0.4974(2) 0.69327(15) 0.0557(6) Uani 1.000000 . U .
H1 H 1.1626(2) 0.5140(2) 0.64696(15) 0.0668(7) Uiso 1.000000 R . .
C2 C 1.2670(3) 0.5242(3) 0.7462(2) 0.0910(11) Uani 1.000000 . U .
H2 H 1.3481(3) 0.5589(3) 0.7362(2) 0.1092(14) Uiso 1.000000 R . .
C3 C 1.2572(3) 0.4991(4) 0.8148(2) 0.1141(16) Uani 1.000000 . U .
H3 H 1.3321(3) 0.5180(4) 0.8514(2) 0.1369(19) Uiso 1.000000 R . .
C4 C 1.1390(2) 0.4469(3) 0.82953(17) 0.0830(10) Uani 1.000000 . U .
H4 H 1.1318(2) 0.4290(3) 0.87530(17) 0.0996(13) Uiso 1.000000 R . .
C5 C 1.02994(19) 0.42164(19) 0.77333(12) 0.0447(5) Uani 1.000000 . U .
C6 C 0.7444(2) 0.3095(2) 0.83536(17) 0.0633(7) Uani 1.000000 . U .
H6 H 0.6852(2) 0.3131(2) 0.79630(17) 0.0760(8) Uiso 1.000000 R . .
C7 C 0.6933(2) 0.2672(2) 0.89558(17) 0.0649(7) Uani 1.000000 . U .
C8 C 0.7796(3) 0.2547(3) 0.95234(19) 0.0824(10) Uani 1.000000 . U .
H8 H 0.8700(3) 0.2742(3) 0.95098(19) 0.0989(11) Uiso 1.000000 R . .
C9 C 0.7349(4) 0.2145(3) 1.0098(2) 0.0960(12) Uani 1.000000 . U .
H9 H 0.7952(4) 0.2073(3) 1.0466(2) 0.1152(14) Uiso 1.000000 R . .
C10 C 0.6005(4) 0.1842(3) 1.01403(19) 0.0834(9) Uani 1.000000 . U .
C11 C 0.5519(5) 0.1414(3) 1.0736(2) 0.1146(15) Uani 1.000000 . U .
H11 H 0.6110(5) 0.1336(3) 1.1107(2) 0.1375(18) Uiso 1.000000 R . .
C12 C 0.4220(5) 0.1128(3) 1.0762(2) 0.1193(16) Uani 1.000000 . U .
H12 H 0.3929(5) 0.0843(3) 1.1149(2) 0.1431(19) Uiso 1.000000 R . .
C13 C 0.3280(4) 0.1242(3) 1.0227(2) 0.0948(13) Uani 1.000000 . U .
C14 C 0.1918(5) 0.1005(3) 1.0253(3) 0.1243(19) Uani 1.000000 . U .
H14 H 0.1597(5) 0.0734(3) 1.0641(3) 0.149(2) Uiso 1.000000 R . .
C15 C 0.1046(4) 0.1156(3) 0.9734(3) 0.1229(19) Uani 1.000000 . U .
H15 H 0.0152(4) 0.0998(3) 0.9782(3) 0.147(2) Uiso 1.000000 R . .
C16 C 0.1458(3) 0.1538(3) 0.9138(3) 0.1132(16) Uani 1.000000 . U .
H16 H 0.0851(3) 0.1636(3) 0.8786(3) 0.1358(19) Uiso 1.000000 R . .
C17 C 0.2819(3) 0.1778(2) 0.9070(2) 0.0876(11) Uani 1.000000 . U .
C18 C 0.3290(3) 0.2188(3) 0.8461(2) 0.0919(10) Uani 1.000000 . U .
H18 H 0.2690(3) 0.2259(3) 0.8091(2) 0.1103(13) Uiso 1.000000 R . .
C19 C 0.4598(3) 0.2470(3) 0.8420(2) 0.0795(9) Uani 1.000000 . U .
H19 H 0.4881(3) 0.2735(3) 0.8021(2) 0.0953(10) Uiso 1.000000 R . .
C20 C 0.5559(3) 0.2373(2) 0.89745(17) 0.0652(7) Uani 1.000000 . U .
C21 C 0.5106(3) 0.1948(2) 0.95818(18) 0.0696(8) Uani 1.000000 . U .
C22 C 0.3733(3) 0.1653(2) 0.9615(2) 0.0780(9) Uani 1.000000 . U .
C24 C 0.66562(19) 0.60279(16) 0.69229(11) 0.0383(4) Uani 1.000000 . U .
C25 C 0.6459(3) 0.7020(2) 0.73076(15) 0.0594(6) Uani 1.000000 . U .
H25 H 0.7015(3) 0.7463(2) 0.77634(15) 0.0713(7) Uiso 1.000000 R . .
C26 C 0.5441(3) 0.7363(2) 0.70210(17) 0.0678(7) Uani 1.000000 . U .
H26 H 0.5319(3) 0.8035(2) 0.72831(17) 0.0814(9) Uiso 1.000000 R . .
C27 C 0.4611(2) 0.6713(2) 0.63501(15) 0.0553(6) Uani 1.000000 . U .
H27 H 0.3932(2) 0.6945(2) 0.61559(15) 0.0664(7) Uiso 1.000000 R . .
C28 C 0.4785(2) 0.5729(2) 0.59702(13) 0.0485(5) Uani 1.000000 . U .
H28 H 0.4216(2) 0.5285(2) 0.55199(13) 0.0582(6) Uiso 1.000000 R . .
C29 C 0.5809(2) 0.53813(18) 0.62507(12) 0.0439(5) Uani 1.000000 . U .
H29 H 0.5925(2) 0.47093(18) 0.59845(12) 0.0527(6) Uiso 1.000000 R . .
C30 C 0.7679(2) 0.57054(18) 0.83168(12) 0.0430(4) Uani 1.000000 . U .
C31 C 0.8695(2) 0.58464(19) 0.89023(12) 0.0493(5) Uani 1.000000 . U .
H31 H 0.9564(2) 0.59707(19) 0.88003(12) 0.0591(6) Uiso 1.000000 R . .
C32 C 0.8426(3) 0.5804(2) 0.96320(14) 0.0638(7) Uani 1.000000 . U .
H32 H 0.9113(3) 0.5896(2) 1.00179(14) 0.0766(8) Uiso 1.000000 R . .
C33 C 0.7152(3) 0.5625(3) 0.97886(15) 0.0781(9) Uani 1.000000 . U .
H33 H 0.6974(3) 0.5605(3) 1.02829(15) 0.0937(11) Uiso 1.000000 R . .
C34 C 0.6134(3) 0.5475(3) 0.92166(16) 0.0814(10) Uani 1.000000 . U .
H34 H 0.5268(3) 0.5345(3) 0.93229(16) 0.0977(12) Uiso 1.000000 R . .
C35 C 0.6394(2) 0.5516(2) 0.84849(14) 0.0625(7) Uani 1.000000 . U .
H35 H 0.5701(2) 0.5416(2) 0.81013(14) 0.0750(8) Uiso 1.000000 R . .
C36 C 0.9425(2) 0.67443(16) 0.74379(12) 0.0407(4) Uani 1.000000 . U .
C37 C 0.9816(3) 0.76188(19) 0.81181(14) 0.0550(6) Uani 1.000000 . U .
H37 H 0.9354(3) 0.76380(19) 0.85431(14) 0.0660(7) Uiso 1.000000 R . .
C38 C 1.0883(3) 0.8460(2) 0.81698(17) 0.0711(8) Uani 1.000000 . U .
H38 H 1.1136(3) 0.9043(2) 0.86283(17) 0.0853(9) Uiso 1.000000 R . .
C39 C 1.1575(3) 0.8440(2) 0.75464(19) 0.0752(8) Uani 1.000000 . U .
H39 H 1.2305(3) 0.9002(2) 0.75870(19) 0.0902(10) Uiso 1.000000 R . .
C40 C 1.1188(3) 0.7589(2) 0.68626(17) 0.0647(7) Uani 1.000000 . U .
H40 H 1.1647(3) 0.7583(2) 0.64374(17) 0.0776(8) Uiso 1.000000 R . .
C41 C 1.0114(2) 0.67396(19) 0.68062(14) 0.0486(5) Uani 1.000000 . U .
H41 H 0.9855(2) 0.61652(19) 0.63429(14) 0.0584(6) Uiso 1.000000 R . .
Cl1 Cl 0.82500(17) 0.42434(11) 0.54147(6) 0.0554(3) Uani 0.750000 D U 3
N1 N 1.03936(16) 0.44804(14) 0.70656(10) 0.0398(4) Uani 1.000000 . U .
N2 N 0.90262(16) 0.37428(15) 0.77242(10) 0.0425(4) Uani 1.000000 . U .
N3 N 0.86902(17) 0.34223(16) 0.83414(11) 0.0505(5) Uani 1.000000 . U .
P1 P 0.80121(5) 0.56010(4) 0.73220(3) 0.03393(11) Uani 1.000000 . U .
P2 P 0.86941(5) 0.21777(4) 0.59442(3) 0.04081(12) Uani 1.000000 . U .
Ru1 Ru 0.832013(14) 0.387487(12) 0.664824(9) 0.03479(6) Uani 1.000000 D U .
C42 C 0.7573(4) 0.1400(3) 0.49858(19) 0.0444(14) Uani 0.600000 . U 1
C43 C 0.6263(4) 0.1438(3) 0.4890(3) 0.0603(17) Uani 0.600000 G U 1
H43 H 0.5942(4) 0.1897(3) 0.5284(3) 0.072(2) Uiso 0.600000 R . 1
C44 C 0.5433(3) 0.0793(4) 0.4204(3) 0.070(2) Uani 0.600000 G U 1
H44 H 0.4557(3) 0.0818(4) 0.4139(3) 0.084(2) Uiso 0.600000 R . 1
C45 C 0.5914(3) 0.0108(4) 0.3614(2) 0.0721(19) Uani 0.600000 G U 1
H45 H 0.5359(3) -0.0324(4) 0.3155(2) 0.087(2) Uiso 0.600000 R . 1
C47 C 0.7224(4) 0.0069(3) 0.37106(17) 0.0673(12) Uani 0.600000 G U 1
H47 H 0.7546(4) -0.0389(3) 0.33162(17) 0.0808(14) Uiso 0.600000 R . 1
C46 C 0.8054(3) 0.0715(3) 0.43964(19) 0.0601(10) Uani 0.600000 G U 1
H46 H 0.8930(3) 0.0689(3) 0.44608(19) 0.0721(12) Uiso 0.600000 R . 1
C48 C 1.0367(3) 0.2340(4) 0.5577(3) 0.044(15) Uani 0.400000 . U 2
C64 C 1.1533(4) 0.2777(4) 0.6099(3) 0.0534(15) Uani 0.400000 G U 2
H64 H 1.1505(4) 0.2940(4) 0.6635(3) 0.0640(18) Uiso 0.400000 R . 2
C63 C 1.2739(3) 0.2968(4) 0.5820(4) 0.072(3) Uani 0.400000 G U 2
H63 H 1.3518(3) 0.3260(4) 0.6169(4) 0.086(4) Uiso 0.400000 R . 2
C62 C 1.2779(4) 0.2723(4) 0.5019(4) 0.074(5) Uani 0.400000 G U 2
H62 H 1.3586(4) 0.2851(4) 0.4832(4) 0.089(6) Uiso 0.400000 R . 2
C61 C 1.1614(6) 0.2287(5) 0.4497(3) 0.085(3) Uani 0.400000 G U 2
H61 H 1.1641(6) 0.2123(5) 0.3961(3) 0.102(3) Uiso 0.400000 R . 2
C60 C 1.0408(4) 0.2095(4) 0.4776(3) 0.0589(16) Uani 0.400000 G U 2
H60 H 0.9629(4) 0.1803(4) 0.4426(3) 0.071(2) Uiso 0.400000 R . 2
C54 C 0.8829(6) 0.1309(5) 0.6542(4) 0.0382(19) Uani 0.400000 . U 2
C55 C 0.7712(6) 0.1052(8) 0.6891(6) 0.047(2) Uani 0.400000 G U 2
H55 H 0.6997(6) 0.1331(8) 0.6820(6) 0.056(2) Uiso 0.400000 R . 2
C58 C 0.7664(6) 0.0377(8) 0.7346(5) 0.067(3) Uani 0.400000 G U 2
H58 H 0.6916(6) 0.0205(8) 0.7579(5) 0.081(4) Uiso 0.400000 R . 2
C56 C 0.8733(7) -0.0040(6) 0.7451(4) 0.074(3) Uani 0.400000 G U 2
H56 H 0.8700(7) -0.0491(6) 0.7756(4) 0.088(3) Uiso 0.400000 R . 2
C57 C 0.9850(6) 0.0218(5) 0.7102(4) 0.081(2) Uani 0.400000 G U 2
H57 H 1.0565(6) -0.0061(5) 0.7173(4) 0.097(3) Uiso 0.400000 R . 2
C59 C 0.9898(5) 0.0892(4) 0.6647(3) 0.0625(17) Uani 0.400000 G U 2
H59 H 1.0645(5) 0.1064(4) 0.6414(3) 0.075(2) Uiso 0.400000 R . 2
C70 C 0.8394(8) 0.1146(5) 0.6468(5) 0.051(3) Uani 0.400000 . U 1
C71 C 0.8975(7) 0.0295(5) 0.6226(4) 0.081(2) Uani 0.400000 G U 1
H71 H 0.9434(7) 0.0224(5) 0.5796(4) 0.097(3) Uiso 0.400000 R . 1
C72 C 0.8870(7) -0.0450(5) 0.6625(4) 0.096(3) Uani 0.400000 G U 1
H72 H 0.9259(7) -0.1020(5) 0.6463(4) 0.115(4) Uiso 0.400000 R . 1
C73 C 0.8185(7) -0.0344(7) 0.7266(4) 0.080(3) Uani 0.400000 G U 1
H73 H 0.8115(7) -0.0843(7) 0.7534(4) 0.096(4) Uiso 0.400000 R . 1
CXE C 0.7604(8) 0.0508(8) 0.7509(4) 0.074(4) Uani 0.400000 G U 1
HXE H 0.7145(8) 0.0579(8) 0.7938(4) 0.089(4) Uiso 0.400000 R . 1
CXF C 0.7709(9) 0.1253(7) 0.7110(5) 0.052(3) Uani 0.400000 G U 1
HXF H 0.7320(9) 0.1822(7) 0.7272(5) 0.063(3) Uiso 0.400000 R . 1
C74 C 0.7592(5) 0.1308(3) 0.5117(3) 0.039(2) Uani 0.400000 . U 2
C67 C 0.7666(4) 0.0252(3) 0.4804(3) 0.0511(13) Uani 0.400000 G U 2
H67 H 0.8302(4) 0.0009(3) 0.5031(3) 0.0613(16) Uiso 0.400000 R . 2
C66 C 0.6789(5) -0.0442(3) 0.4151(3) 0.0639(17) Uani 0.400000 G U 2
H66 H 0.6839(5) -0.1149(3) 0.3941(3) 0.077(2) Uiso 0.400000 R . 2
C65 C 0.5839(5) -0.0080(5) 0.3811(4) 0.066(3) Uani 0.400000 G U 2
H65 H 0.5252(5) -0.0544(5) 0.3374(4) 0.079(3) Uiso 0.400000 R . 2
C69 C 0.5765(5) 0.0977(5) 0.4125(5) 0.054(2) Uani 0.400000 G U 2
H69 H 0.5129(5) 0.1220(5) 0.3897(5) 0.065(2) Uiso 0.400000 R . 2
C68 C 0.6642(6) 0.1671(3) 0.4777(4) 0.0418(16) Uani 0.400000 G U 2
H68 H 0.6592(6) 0.2378(3) 0.4987(4) 0.050(2) Uiso 0.400000 R . 2
C75 C 1.0240(4) 0.2365(6) 0.5722(4) 0.043(4) Uani 0.400000 . U 1
C50 C 1.0535(5) 0.2749(6) 0.5102(4) 0.0533(19) Uani 0.400000 G U 1
H50 H 0.9865(5) 0.2844(6) 0.4788(4) 0.064(2) Uiso 0.400000 R . 1
C51 C 1.1832(6) 0.2992(6) 0.4951(4) 0.072(3) Uani 0.400000 G U 1
H51 H 1.2029(6) 0.3249(6) 0.4536(4) 0.087(3) Uiso 0.400000 R . 1
C49 C 1.2833(4) 0.2851(7) 0.5420(4) 0.063(3) Uani 0.400000 G U 1
H49 H 1.3701(4) 0.3013(7) 0.5319(4) 0.075(4) Uiso 0.400000 R . 1
C53 C 1.2538(4) 0.2467(6) 0.6039(4) 0.075(2) Uani 0.400000 G U 1
H53 H 1.3208(4) 0.2372(6) 0.6353(4) 0.090(3) Uiso 0.400000 R . 1
C52 C 1.1242(5) 0.2224(5) 0.6190(3) 0.0620(18) Uani 0.400000 G U 1
H52 H 1.1044(5) 0.1967(5) 0.6605(3) 0.074(2) Uiso 0.400000 R . 1
C77 C 0.7743(9) 0.0092(7) 0.6010(5) 0.054(3) Uiso 0.200000 . U 3
H77 H 0.7161(9) -0.0049(7) 0.5559(5) 0.065(3) Uiso 0.200000 R . 3
C78 C 0.7710(9) -0.0693(6) 0.6367(6) 0.069(4) Uiso 0.200000 G U 3
H78 H 0.7105(9) -0.1359(6) 0.6156(6) 0.082(4) Uiso 0.200000 R . 3
C79 C 0.8580(11) -0.0481(8) 0.7041(6) 0.071(6) Uiso 0.200000 G U 3
H79 H 0.8558(11) -0.1007(8) 0.7280(6) 0.085(7) Uiso 0.200000 R . 3
CXD C 0.9484(10) 0.0515(9) 0.7357(5) 0.073(5) Uiso 0.200000 G U 3
HXD H 1.0066(10) 0.0656(9) 0.7807(5) 0.088(6) Uiso 0.200000 R . 3
C1A C 0.9517(9) 0.1300(7) 0.6999(6) 0.057(3) Uiso 0.200000 G U 3
H1A H 1.0122(9) 0.1966(7) 0.7210(6) 0.068(4) Uiso 0.200000 R . 3
C1B C 0.8647(10) 0.1088(6) 0.6325(6) 0.041(5) Uiso 0.200000 G U 3
O2 O 0.8153(14) 0.4296(12) 0.5128(5) 0.059(3) Uani 0.250000 D U 4
C76 C 0.8154(13) 0.4121(12) 0.5715(4) 0.043(3) Uani 0.250000 D U 4
Cl2 Cl 0.59889(18) 0.3143(3) 0.6631(2) 0.0501(7) Uani 0.250000 D U 4
O1 O 0.5470(2) 0.2893(4) 0.6578(3) 0.0801(12) Uani 0.750000 D U 3
C23 C 0.65667(19) 0.3264(4) 0.6568(3) 0.0499(10) Uani 0.750000 D U 3
C80 C 1.2543(9) 0.1998(8) 0.5504(7) 0.063(3) Uiso 0.200000 . U 3
H80 H 1.3153(9) 0.1644(8) 0.5623(7) 0.075(4) Uiso 0.200000 R . 3
C81 C 1.1295(9) 0.1799(7) 0.5732(6) 0.051(3) Uiso 0.200000 G U 3
H81 H 1.1070(9) 0.1312(7) 0.6003(6) 0.062(3) Uiso 0.200000 R . 3
C82 C 1.0384(8) 0.2328(9) 0.5553(7) 0.04(2) Uiso 0.200000 G U 3
C1C C 1.0722(10) 0.3056(9) 0.5147(8) 0.036(4) Uiso 0.200000 G U 3
H1C H 1.0112(10) 0.3410(9) 0.5028(8) 0.043(4) Uiso 0.200000 R . 3
C1D C 1.1970(12) 0.3256(9) 0.4919(7) 0.040(3) Uiso 0.200000 G U 3
H1D H 1.2195(12) 0.3743(9) 0.4647(7) 0.048(4) Uiso 0.200000 R . 3
C1E C 1.2881(9) 0.2727(10) 0.5098(7) 0.079(11) Uiso 0.200000 G U 3
H1E H 1.3716(9) 0.2860(10) 0.4945(7) 0.095(14) Uiso 0.200000 R . 3

loop_
_atom_site_aniso_label
_atom_site_aniso_U_11
_atom_site_aniso_U_22
_atom_site_aniso_U_33
_atom_site_aniso_U_12
_atom_site_aniso_U_13
_atom_site_aniso_U_23
C1 0.0419(11) 0.0806(17) 0.0594(14) 0.0143(11) 0.0140(10) 0.0437(13)
C2 0.0336(12) 0.157(3) 0.099(2) 0.0012(16) 0.0070(13) 0.083(2)
C3 0.0329(13) 0.221(5) 0.099(2) -0.0106(19) -0.0150(14) 0.105(3)
C4 0.0358(12) 0.159(3) 0.0707(17) 0.0035(15) -0.0042(11) 0.079(2)
C5 0.0315(9) 0.0640(14) 0.0450(11) 0.0091(9) 0.0010(8) 0.0299(10)
C6 0.0377(11) 0.0884(19) 0.0799(17) 0.0057(12) 0.0037(11) 0.0591(16)
C7 0.0477(13) 0.0809(18) 0.0759(17) 0.0020(12) 0.0077(12) 0.0504(15)
C8 0.0597(16) 0.115(3) 0.088(2) 0.0027(16) 0.0054(15) 0.070(2)
C9 0.086(2) 0.130(3) 0.083(2) 0.001(2) 0.0026(18) 0.072(2)
C10 0.091(2) 0.092(2) 0.0684(18) 0.0000(18) 0.0213(17) 0.0427(17)
C11 0.134(4) 0.131(3) 0.077(2) -0.006(3) 0.031(2) 0.057(2)
C12 0.150(4) 0.113(3) 0.084(3) -0.011(3) 0.059(3) 0.040(2)
C13 0.103(3) 0.0656(19) 0.091(2) -0.0125(18) 0.060(2) 0.0046(17)
C14 0.127(4) 0.078(2) 0.132(4) -0.018(3) 0.092(3) -0.001(3)
C15 0.084(3) 0.079(2) 0.168(5) -0.014(2) 0.079(3) -0.001(3)
C16 0.065(2) 0.077(2) 0.172(4) -0.0033(17) 0.049(2) 0.012(2)
C17 0.0589(17) 0.0637(18) 0.121(3) -0.0055(14) 0.0410(19) 0.0116(18)
C18 0.0485(15) 0.100(2) 0.126(3) 0.0064(16) 0.0154(17) 0.043(2)
C19 0.0460(14) 0.097(2) 0.100(2) 0.0026(14) 0.0139(14) 0.0489(19)
C20 0.0499(13) 0.0735(17) 0.0764(17) 0.0013(12) 0.0166(12) 0.0393(14)
C21 0.0696(17) 0.0602(16) 0.0727(18) -0.0026(13) 0.0285(14) 0.0224(14)
C22 0.0752(19) 0.0559(16) 0.086(2) -0.0079(14) 0.0400(17) 0.0095(15)
C24 0.0364(9) 0.0465(11) 0.0374(10) 0.0150(8) 0.0031(8) 0.0186(8)
C25 0.0624(15) 0.0515(13) 0.0578(14) 0.0222(12) -0.0127(11) 0.0067(11)
C26 0.0714(17) 0.0563(15) 0.0784(18) 0.0340(13) -0.0038(14) 0.0150(13)
C27 0.0467(12) 0.0693(16) 0.0638(15) 0.0261(11) 0.0060(11) 0.0336(13)
C28 0.0436(11) 0.0658(14) 0.0411(11) 0.0192(10) -0.0003(9) 0.0220(10)
C29 0.0439(11) 0.0531(12) 0.0386(10) 0.0188(9) 0.0019(8) 0.0162(9)
C30 0.0400(10) 0.0535(12) 0.0352(10) 0.0080(9) 0.0032(8) 0.0174(9)
C31 0.0415(11) 0.0659(14) 0.0406(11) 0.0080(10) 0.0010(9) 0.0227(10)
C32 0.0572(14) 0.0905(19) 0.0402(12) 0.0047(13) -0.0057(10) 0.0287(13)
C33 0.0646(17) 0.127(3) 0.0428(13) 0.0073(17) 0.0080(12) 0.0400(16)
C34 0.0474(14) 0.145(3) 0.0567(16) 0.0122(16) 0.0145(12) 0.0478(18)
C35 0.0411(12) 0.103(2) 0.0467(13) 0.0118(13) 0.0028(10) 0.0335(13)
C36 0.0386(10) 0.0426(11) 0.0423(10) 0.0076(8) -0.0015(8) 0.0191(9)
C37 0.0631(15) 0.0479(13) 0.0485(13) 0.0058(11) -0.0026(11) 0.0158(10)
C38 0.0818(19) 0.0496(14) 0.0662(17) -0.0081(13) -0.0183(14) 0.0199(13)
C39 0.0650(17) 0.0658(17) 0.090(2) -0.0127(13) -0.0148(15) 0.0455(16)
C40 0.0553(14) 0.0755(18) 0.0748(18) 0.0075(13) 0.0108(13) 0.0477(15)
C41 0.0467(12) 0.0538(13) 0.0502(12) 0.0097(10) 0.0054(9) 0.0264(10)
Cl1 0.0836(7) 0.0526(6) 0.0388(10) 0.0282(5) 0.0056(8) 0.0201(7)
N1 0.0335(8) 0.0517(10) 0.0400(9) 0.0108(7) 0.0026(7) 0.0235(8)
N2 0.0319(8) 0.0558(10) 0.0460(9) 0.0058(7) -0.0009(7) 0.0307(8)
N3 0.0390(9) 0.0640(12) 0.0572(11) 0.0057(8) 0.0027(8) 0.0386(10)
P1 0.0312(2) 0.0406(3) 0.0312(2) 0.00853(19) 0.00002(18) 0.0148(2)
P2 0.0411(3) 0.0366(3) 0.0476(3) 0.0106(2) -0.0022(2) 0.0189(2)
Ru1 0.03139(8) 0.03840(9) 0.03713(9) 0.00751(6) -0.00263(6) 0.01837(7)
C42 0.047(3) 0.035(3) 0.046(2) 0.004(2) -0.005(2) 0.012(2)
C43 0.044(3) 0.067(3) 0.062(3) 0.013(3) -0.003(2) 0.012(3)
C44 0.044(3) 0.082(4) 0.064(4) -0.001(3) -0.013(2) 0.012(3)
C45 0.068(4) 0.066(4) 0.068(4) 0.003(3) -0.019(3) 0.016(3)
C47 0.079(3) 0.053(2) 0.059(3) 0.017(2) -0.003(2) 0.004(2)
C46 0.052(2) 0.057(2) 0.067(3) 0.0163(19) -0.005(2) 0.014(2)
C48 0.026(11) 0.040(15) 0.07(2) 0.011(5) 0.004(5) 0.025(9)
C64 0.038(3) 0.048(3) 0.076(4) 0.018(3) 0.003(3) 0.017(3)
C63 0.034(4) 0.060(5) 0.123(10) 0.017(3) 0.008(4) 0.029(6)
C62 0.042(5) 0.063(6) 0.135(12) 0.016(4) 0.040(5) 0.049(6)
C61 0.086(6) 0.085(6) 0.104(7) 0.029(5) 0.051(5) 0.048(5)
C60 0.054(4) 0.060(4) 0.072(5) 0.016(3) 0.021(3) 0.032(4)
C54 0.049(5) 0.031(3) 0.040(4) 0.013(3) 0.002(3) 0.018(3)
C55 0.053(4) 0.037(4) 0.047(6) 0.004(3) 0.002(4) 0.017(4)
C58 0.084(8) 0.057(6) 0.061(5) -0.000(5) 0.017(5) 0.030(4)
C56 0.094(8) 0.060(5) 0.076(5) 0.011(5) -0.005(5) 0.045(5)
C57 0.093(6) 0.079(5) 0.093(6) 0.037(5) -0.006(5) 0.054(5)
C59 0.061(4) 0.067(4) 0.075(4) 0.028(3) 0.001(3) 0.039(4)
C70 0.042(5) 0.048(5) 0.072(5) 0.018(4) 0.006(4) 0.028(4)
C71 0.104(6) 0.081(5) 0.101(6) 0.059(5) 0.054(5) 0.060(5)
C72 0.109(7) 0.083(6) 0.145(9) 0.063(5) 0.051(7) 0.073(6)
C73 0.083(7) 0.069(7) 0.111(8) 0.021(6) 0.012(6) 0.063(6)
CXE 0.109(9) 0.054(6) 0.065(6) 0.013(6) 0.013(5) 0.033(5)
CXF 0.070(5) 0.044(5) 0.039(5) 0.007(4) 0.006(3) 0.012(4)
C74 0.027(4) 0.044(4) 0.051(4) 0.009(3) 0.003(3) 0.024(3)
C67 0.043(3) 0.041(3) 0.065(4) 0.017(2) -0.005(3) 0.008(3)
C66 0.063(4) 0.042(3) 0.072(4) 0.012(3) -0.012(3) 0.001(3)
C65 0.061(5) 0.043(4) 0.070(5) 0.002(3) -0.026(4) 0.000(4)
C69 0.044(4) 0.051(4) 0.070(5) 0.008(3) -0.010(4) 0.030(4)
C68 0.046(4) 0.037(3) 0.043(3) 0.009(3) -0.006(3) 0.016(3)
C75 0.038(4) 0.040(5) 0.052(7) 0.011(3) 0.005(3) 0.016(4)
C50 0.041(3) 0.057(6) 0.070(5) 0.018(4) 0.008(3) 0.027(5)
C51 0.061(5) 0.073(6) 0.102(7) 0.015(4) 0.029(4) 0.055(5)
C49 0.036(4) 0.067(5) 0.088(9) 0.012(4) 0.010(4) 0.030(5)
C53 0.033(3) 0.096(6) 0.110(7) 0.013(4) 0.000(3) 0.058(6)
C52 0.038(3) 0.083(5) 0.080(5) 0.020(3) 0.006(3) 0.044(4)
O2 0.070(5) 0.073(5) 0.050(7) 0.027(4) 0.014(6) 0.036(6)
C76 0.049(5) 0.042(5) 0.047(8) 0.019(4) 0.017(6) 0.019(6)
Cl2 0.029(2) 0.058(2) 0.0658(17) 0.006(2) -0.002(2) 0.0280(15)
O1 0.036(2) 0.094(3) 0.108(2) -0.0055(18) -0.016(2) 0.050(2)
C23 0.048(3) 0.052(2) 0.055(2) 0.014(2) -0.004(2) 0.0265(16)

loop_
_atom_type_symbol
_atom_type_scat_dispersion_real
_atom_type_scat_dispersion_imag
_atom_type_scat_Cromer_Mann_a1
_atom_type_scat_Cromer_Mann_a2
_atom_type_scat_Cromer_Mann_a3
_atom_type_scat_Cromer_Mann_a4
_atom_type_scat_Cromer_Mann_b1
_atom_type_scat_Cromer_Mann_b2
_atom_type_scat_Cromer_Mann_b3
_atom_type_scat_Cromer_Mann_b4
_atom_type_scat_Cromer_Mann_c
_atom_type_scat_source
_atom_type_scat_dispersion_source
Ru -1.23940 0.83517 19.26740 12.91820 4.86337 1.56756 0.80852 8.43467 24.79970 94.29280 5.37873983383 'International Tables Volume C Table 6.1.1.4 (pp. 500-502)' 'Henke, Gullikson and Davis, At. Data and Nucl. Data Tables, 1993, 54, 2'
C 0.00347 0.00161 2.31000 1.02000 1.58860 0.86500 20.84390 10.20750 0.56870 51.65120 0.215599998832 'International Tables Volume C Table 6.1.1.4 (pp. 500-502)' 'Henke, Gullikson and Davis, At. Data and Nucl. Data Tables, 1993, 54, 2'
Cl 0.14873 0.16029 11.46040 7.19640 6.25560 1.64550 0.01040 1.16620 18.51940 47.77840 -9.55739974976 'International Tables Volume C Table 6.1.1.4 (pp. 500-502)' 'Henke, Gullikson and Davis, At. Data and Nucl. Data Tables, 1993, 54, 2'
H 0.00000 0.00000 0.49300 0.32291 0.14019 0.04081 10.51090 26.12570 3.14236 57.79970 0.0030380000826 'International Tables Volume C Table 6.1.1.4 (pp. 500-502)' 'Henke, Gullikson and Davis, At. Data and Nucl. Data Tables, 1993, 54, 2'
O 0.01158 0.00611 3.04850 2.28680 1.54630 0.86700 13.27710 5.70110 0.32390 32.90890 0.250800013542 'International Tables Volume C Table 6.1.1.4 (pp. 500-502)' 'Henke, Gullikson and Davis, At. Data and Nucl. Data Tables, 1993, 54, 2'
N 0.00653 0.00323 12.21260 3.13220 2.01250 1.16630 0.00570 9.89330 28.99750 0.58260 -11.5290002823 'International Tables Volume C Table 6.1.1.4 (pp. 500-502)' 'Henke, Gullikson and Davis, At. Data and Nucl. Data Tables, 1993, 54, 2'
P 0.10434 0.09671 6.43450 4.17910 1.78000 1.49080 1.90670 27.15700 0.52600 68.16450 1.11489999294 'International Tables Volume C Table 6.1.1.4 (pp. 500-502)' 'Henke, Gullikson and Davis, At. Data and Nucl. Data Tables, 1993, 54, 2'

loop_
_geom_angle_atom_site_label_1
_geom_angle_atom_site_label_2
_geom_angle_atom_site_label_3
_geom_angle
_geom_angle_site_symmetry_1
_geom_angle_site_symmetry_3
_geom_angle_publ_flag
C2 C1 H1 119.32(15) . . ?
N1 C1 H1 119.32(12) . . ?
N1 C1 C2 121.4(2) . . ?
H2 C2 C1 120.46(15) . . ?
C3 C2 C1 119.1(2) . . ?
C3 C2 H2 120.46(16) . . ?
H3 C3 C2 119.53(16) . . ?
C4 C3 C2 120.9(2) . . ?
C4 C3 H3 119.53(16) . . ?
H4 C4 C3 121.40(16) . . ?
C5 C4 C3 117.2(2) . . ?
C5 C4 H4 121.40(13) . . ?
N1 C5 C4 121.79(19) . . ?
N2 C5 C4 130.7(2) . . ?
N2 C5 N1 107.44(17) . . ?
C7 C6 H6 118.93(14) . . ?
N3 C6 H6 118.93(13) . . ?
N3 C6 C7 122.1(2) . . ?
C8 C7 C6 120.3(2) . . ?
C20 C7 C6 120.6(2) . . ?
C20 C7 C8 119.1(2) . . ?
H8 C8 C7 119.04(15) . . ?
C9 C8 C7 121.9(3) . . ?
C9 C8 H8 119.0(2) . . ?
H9 C9 C8 119.5(2) . . ?
C10 C9 C8 121.0(3) . . ?
C10 C9 H9 119.51(18) . . ?
C11 C10 C9 121.7(4) . . ?
C21 C10 C9 119.0(3) . . ?
C21 C10 C11 119.2(3) . . ?
H11 C11 C10 119.8(3) . . ?
C12 C11 C10 120.4(4) . . ?
C12 C11 H11 119.8(3) . . ?
H12 C12 C11 118.7(3) . . ?
C13 C12 C11 122.6(3) . . ?
C13 C12 H12 118.71(19) . . ?
C14 C13 C12 124.7(4) . . ?
C22 C13 C12 118.5(3) . . ?
C22 C13 C14 116.8(5) . . ?
H14 C14 C13 118.7(3) . . ?
C15 C14 C13 122.6(4) . . ?
C15 C14 H14 118.7(2) . . ?
H15 C15 C14 119.3(2) . . ?
C16 C15 C14 121.4(4) . . ?
C16 C15 H15 119.3(3) . . ?
H16 C16 C15 120.6(3) . . ?
C17 C16 C15 118.9(5) . . ?
C17 C16 H16 120.6(3) . . ?
C18 C17 C16 120.6(4) . . ?
C22 C17 C16 120.3(4) . . ?
C22 C17 C18 119.1(3) . . ?
H18 C18 C17 119.7(2) . . ?
C19 C18 C17 120.6(4) . . ?
C19 C18 H18 119.7(2) . . ?
H19 C19 C18 119.1(2) . . ?
C20 C19 C18 121.7(3) . . ?
C20 C19 H19 119.15(15) . . ?
C19 C20 C7 123.3(2) . . ?
C21 C20 C7 118.2(3) . . ?
C21 C20 C19 118.5(2) . . ?
C20 C21 C10 120.8(3) . . ?
C22 C21 C10 120.2(3) . . ?
C22 C21 C20 119.1(3) . . ?
C17 C22 C13 119.9(3) . . ?
C21 C22 C13 119.1(4) . . ?
C21 C22 C17 121.0(3) . . ?
C29 C24 C25 118.57(19) . . ?
P1 C24 C25 119.33(16) . . ?
P1 C24 C29 122.09(16) . . ?
H25 C25 C24 119.68(13) . . ?
C26 C25 C24 120.6(2) . . ?
C26 C25 H25 119.68(15) . . ?
H26 C26 C25 119.98(15) . . ?
C27 C26 C25 120.0(2) . . ?
C27 C26 H26 119.98(14) . . ?
H27 C27 C26 120.04(14) . . ?
C28 C27 C26 119.9(2) . . ?
C28 C27 H27 120.04(13) . . ?
H28 C28 C27 119.81(13) . . ?
C29 C28 C27 120.4(2) . . ?
C29 C28 H28 119.81(14) . . ?
C28 C29 C24 120.4(2) . . ?
H29 C29 C24 119.79(12) . . ?
H29 C29 C28 119.79(13) . . ?
C35 C30 C31 118.34(19) . . ?
P1 C30 C31 120.57(16) . . ?
P1 C30 C35 120.63(16) . . ?
H31 C31 C30 119.66(12) . . ?
C32 C31 C30 120.7(2) . . ?
C32 C31 H31 119.66(14) . . ?
H32 C32 C31 119.95(14) . . ?
C33 C32 C31 120.1(2) . . ?
C33 C32 H32 119.95(14) . . ?
H33 C33 C32 119.96(14) . . ?
C34 C33 C32 120.1(2) . . ?
C34 C33 H33 119.96(16) . . ?
H34 C34 C33 119.90(16) . . ?
C35 C34 C33 120.2(2) . . ?
C35 C34 H34 119.90(15) . . ?
C34 C35 C30 120.6(2) . . ?
H35 C35 C30 119.71(13) . . ?
H35 C35 C34 119.71(15) . . ?
C41 C36 C37 118.8(2) . . ?
P1 C36 C37 123.17(17) . . ?
P1 C36 C41 118.02(16) . . ?
H37 C37 C36 119.70(13) . . ?
C38 C37 C36 120.6(2) . . ?
C38 C37 H37 119.70(17) . . ?
H38 C38 C37 119.87(17) . . ?
C39 C38 C37 120.3(3) . . ?
C39 C38 H38 119.87(16) . . ?
H39 C39 C38 120.01(16) . . ?
C40 C39 C38 120.0(2) . . ?
C40 C39 H39 120.01(16) . . ?
H40 C40 C39 119.97(16) . . ?
C41 C40 C39 120.1(3) . . ?
C41 C40 H40 119.97(16) . . ?
C40 C41 C36 120.3(2) . . ?
H41 C41 C36 119.86(13) . . ?
H41 C41 C40 119.86(16) . . ?
C5 N1 C1 119.60(18) . . ?
Ru1 N1 C1 145.98(15) . . ?
Ru1 N1 C5 94.39(12) . . ?
N3 N2 C5 118.02(16) . . ?
Ru1 N2 C5 96.59(12) . . ?
Ru1 N2 N3 145.34(13) . . ?
N2 N3 C6 115.77(18) . . ?
C30 P1 C24 103.11(9) . . ?
C36 P1 C24 101.87(9) . . ?
C36 P1 C30 104.68(10) . . ?
Ru1 P1 C24 118.58(7) . . ?
Ru1 P1 C30 111.41(7) . . ?
Ru1 P1 C36 115.53(7) . . ?
C42 P2 Ru1 116.13(12) . . ?
C48 P2 Ru1 111.91(16) . . ?
C48 P2 C42 100.02(19) . . ?
C54 P2 Ru1 114.4(2) . . ?
C54 P2 C42 111.1(3) . . ?
C54 P2 C48 101.2(2) . . ?
C70 P2 Ru1 114.7(2) . . ?
C70 P2 C42 100.3(3) . . ?
C70 P2 C48 112.5(3) . . ?
C70 P2 C54 13.9(4) . . ?
C74 P2 Ru1 120.30(17) . . ?
C74 P2 C42 8.3(3) . . ?
C74 P2 C48 103.8(2) . . ?
C74 P2 C54 103.0(3) . . ?
C74 P2 C70 91.9(3) . . ?
C75 P2 Ru1 109.5(3) . . ?
C75 P2 C42 106.0(3) . . ?
C75 P2 C48 6.2(3) . . ?
C75 P2 C54 97.6(3) . . ?
C75 P2 C70 109.5(3) . . ?
C75 P2 C74 109.6(3) . . ?
C1B P2 Ru1 125.1(3) . . ?
C1B P2 C42 98.3(3) . . ?
C1B P2 C48 101.7(4) . . ?
C1B P2 C54 13.1(4) . . ?
C1B P2 C70 11.7(4) . . ?
C1B P2 C74 90.2(4) . . ?
C1B P2 C75 99.3(4) . . ?
C82 P2 Ru1 112.5(3) . . ?
C82 P2 C42 99.1(4) . . ?
C82 P2 C48 0.9(4) . . ?
C82 P2 C54 101.5(4) . . ?
C82 P2 C70 112.6(4) . . ?
C82 P2 C74 102.8(4) . . ?
C82 P2 C75 7.0(5) . . ?
C82 P2 C1B 101.8(5) . . ?
N1 Ru1 Cl1 100.28(6) . . y
N2 Ru1 Cl1 161.80(6) . . y
N2 Ru1 N1 61.57(6) . . y
P1 Ru1 Cl1 91.30(3) . . y
P1 Ru1 N1 89.28(5) . . y
P1 Ru1 N2 89.89(5) . . y
P2 Ru1 Cl1 87.00(4) . . y
P2 Ru1 N1 89.40(5) . . y
P2 Ru1 N2 91.21(5) . . y
P2 Ru1 P1 177.634(18) . . y
C76 Ru1 Cl1 3.6(4) . . y
C76 Ru1 N1 103.9(4) . . y
C76 Ru1 N2 165.4(4) . . y
C76 Ru1 P1 91.1(5) . . y
C76 Ru1 P2 87.3(5) . . y
Cl2 Ru1 Cl1 99.57(10) . . y
Cl2 Ru1 N1 159.99(10) . . y
Cl2 Ru1 N2 98.63(10) . . y
Cl2 Ru1 P1 87.72(10) . . y
Cl2 Ru1 P2 94.19(10) . . y
Cl2 Ru1 C76 95.9(4) . . y
C23 Ru1 Cl1 97.08(16) . . y
C23 Ru1 N1 162.64(16) . . y
C23 Ru1 N2 101.07(16) . . y
C23 Ru1 P1 90.76(16) . . y
C23 Ru1 P2 91.08(16) . . y
C23 Ru1 C76 93.5(5) . . y
C23 Ru1 Cl2 3.9(2) . . y
C43 C42 P2 121.2 . . ?
C46 C42 P2 118.6 . . ?
C46 C42 C43 120.0 . . ?
H43 C43 C42 120.00(14) . . ?
C44 C43 C42 120.0 . . ?
C44 C43 H43 120.00(14) . . ?
H44 C44 C43 120.00(14) . . ?
C45 C44 C43 120.0 . . ?
C45 C44 H44 120.00(14) . . ?
H45 C45 C44 120.00(14) . . ?
C47 C45 C44 120.0 . . ?
C47 C45 H45 120.00(14) . . ?
H47 C47 C45 120.00(14) . . ?
C46 C47 C45 120.0 . . ?
C46 C47 H47 120.00(14) . . ?
C47 C46 C42 120.0 . . ?
H46 C46 C42 120.00(14) . . ?
H46 C46 C47 120.00(14) . . ?
C64 C48 P2 120.9 . . ?
C60 C48 P2 118.9 . . ?
C60 C48 C64 120.0 . . ?
H64 C64 C48 120.00(16) . . ?
C63 C64 C48 120.0 . . ?
C63 C64 H64 120.00(16) . . ?
H63 C63 C64 120.00(16) . . ?
C62 C63 C64 120.0 . . ?
C62 C63 H63 120.00(16) . . ?
H62 C62 C63 120.00(16) . . ?
C61 C62 C63 120.0 . . ?
C61 C62 H62 120.00(16) . . ?
H61 C61 C62 120.00(16) . . ?
C60 C61 C62 120.0 . . ?
C60 C61 H61 120.00(16) . . ?
C61 C60 C48 120.0 . . ?
H60 C60 C48 120.00(16) . . ?
H60 C60 C61 120.00(16) . . ?
C55 C54 P2 113.7 . . ?
C59 C54 P2 126.2 . . ?
C59 C54 C55 120.0 . . ?
H55 C55 C54 120.0(2) . . ?
C58 C55 C54 120.0 . . ?
C58 C55 H55 120.0(2) . . ?
H58 C58 C55 120.0(2) . . ?
C56 C58 C55 120.0 . . ?
C56 C58 H58 120.0(2) . . ?
H56 C56 C58 120.0(2) . . ?
C57 C56 C58 120.0 . . ?
C57 C56 H56 120.0(2) . . ?
H57 C57 C56 120.0(2) . . ?
C59 C57 C56 120.0 . . ?
C59 C57 H57 120.0(2) . . ?
C57 C59 C54 120.0 . . ?
H59 C59 C54 120.0(2) . . ?
H59 C59 C57 120.0(2) . . ?
C71 C70 P2 117.2 . . ?
CXF C70 P2 122.6 . . ?
CXF C70 C71 120.0 . . ?
H71 C71 C70 120.0(2) . . ?
C72 C71 C70 120.0 . . ?
C72 C71 H71 120.0(2) . . ?
H72 C72 C71 120.0(2) . . ?
C73 C72 C71 120.0 . . ?
C73 C72 H72 120.0(2) . . ?
H73 C73 C72 120.0(2) . . ?
CXE C73 C72 120.0 . . ?
CXE C73 H73 120.0(2) . . ?
HXE CXE C73 120.0(2) . . ?
CXF CXE C73 120.0 . . ?
CXF CXE HXE 120.0(2) . . ?
CXE CXF C70 120.0 . . ?
HXF CXF C70 120.0(2) . . ?
HXF CXF CXE 120.0(2) . . ?
C67 C74 P2 119.8 . . ?
C68 C74 P2 120.2 . . ?
C68 C74 C67 120.0 . . ?
H67 C67 C74 120.00(17) . . ?
C66 C67 C74 120.0 . . ?
C66 C67 H67 120.00(17) . . ?
H66 C66 C67 120.00(17) . . ?
C65 C66 C67 120.0 . . ?
C65 C66 H66 120.00(17) . . ?
H65 C65 C66 120.00(17) . . ?
C69 C65 C66 120.0 . . ?
C69 C65 H65 120.00(17) . . ?
H69 C69 C65 120.00(17) . . ?
C68 C69 C65 120.0 . . ?
C68 C69 H69 120.00(17) . . ?
C69 C68 C74 120.0 . . ?
H68 C68 C74 120.00(17) . . ?
H68 C68 C69 120.00(17) . . ?
C50 C75 P2 119.3 . . ?
C52 C75 P2 120.4 . . ?
C52 C75 C50 120.0 . . ?
H50 C50 C75 120.00(17) . . ?
C51 C50 C75 120.0 . . ?
C51 C50 H50 120.00(17) . . ?
H51 C51 C50 120.00(17) . . ?
C49 C51 C50 120.0 . . ?
C49 C51 H51 120.00(17) . . ?
H49 C49 C51 120.00(17) . . ?
C53 C49 C51 120.0 . . ?
C53 C49 H49 120.00(17) . . ?
H53 C53 C49 120.00(17) . . ?
C52 C53 C49 120.0 . . ?
C52 C53 H53 120.00(17) . . ?
C53 C52 C75 120.0 . . ?
H52 C52 C75 120.00(17) . . ?
H52 C52 C53 120.00(17) . . ?
C78 C77 H77 120.0 . . ?
C1B C77 H77 120.0 . . ?
C1B C77 C78 120.0 . . ?
H78 C78 C77 120.0(3) . . ?
C79 C78 C77 120.0 . . ?
C79 C78 H78 120.0(3) . . ?
H79 C79 C78 120.0(3) . . ?
CXD C79 C78 120.0 . . ?
CXD C79 H79 120.0(3) . . ?
HXD CXD C79 120.0(3) . . ?
C1A CXD C79 120.0 . . ?
C1A CXD HXD 120.0(3) . . ?
H1A C1A CXD 120.0(3) . . ?
C1B C1A CXD 120.0 . . ?
C1B C1A H1A 120.0(3) . . ?
C77 C1B P2 123.2(6) . . ?
C1A C1B P2 116.6(6) . . ?
C1A C1B C77 120.0 . . ?
O2 C76 Ru1 174.7(15) . . ?
O1 C23 Ru1 174.9(6) . . ?
C81 C80 H80 120.0 . . ?
C1E C80 H80 120.0 . . ?
C1E C80 C81 120.0 . . ?
H81 C81 C80 120.0(3) . . ?
C82 C81 C80 120.0 . . ?
C82 C81 H81 120.0(3) . . ?
C81 C82 P2 121.4(6) . . ?
C1C C82 P2 118.4(6) . . ?
C1C C82 C81 120.0 . . ?
H1C C1C C82 120.0(3) . . ?
C1D C1C C82 120.0 . . ?
C1D C1C H1C 120.0(3) . . ?
H1D C1D C1C 120.0(3) . . ?
C1E C1D C1C 120.000000000(16) . . ?
C1E C1D H1D 120.0(3) . . ?
C1D C1E C80 120.000000000(14) . . ?
H1E C1E C80 120.0(3) . . ?
H1E C1E C1D 120.0(3) . . ?

loop_
_geom_bond_atom_site_label_1
_geom_bond_atom_site_label_2
_geom_bond_distance
_geom_bond_site_symmetry_2
_geom_bond_publ_flag
C1 H1 0.9300 . y
C1 C2 1.365(4) . y
C1 N1 1.330(3) . y
C2 H2 0.9300 . y
C2 C3 1.381(4) . y
C3 H3 0.9300 . y
C3 C4 1.366(4) . y
C4 H4 0.9300 . y
C4 C5 1.389(3) . y
C5 N1 1.358(2) . y
C5 N2 1.342(2) . y
C6 H6 0.9300 . y
C6 C7 1.449(3) . y
C6 N3 1.286(3) . y
C7 C8 1.398(4) . y
C7 C20 1.413(3) . y
C8 H8 0.9300 . y
C8 C9 1.368(4) . y
C9 H9 0.9300 . y
C9 C10 1.391(5) . y
C10 C11 1.433(4) . y
C10 C21 1.398(5) . y
C11 H11 0.9300 . y
C11 C12 1.339(6) . y
C12 H12 0.9300 . y
C12 C13 1.401(6) . y
C13 C14 1.401(6) . y
C13 C22 1.438(5) . y
C14 H14 0.9300 . y
C14 C15 1.360(7) . y
C15 H15 0.9300 . y
C15 C16 1.377(7) . y
C16 H16 0.9300 . y
C16 C17 1.413(4) . y
C17 C18 1.438(5) . y
C17 C22 1.403(5) . y
C18 H18 0.9300 . y
C18 C19 1.353(4) . y
C19 H19 0.9300 . y
C19 C20 1.431(4) . y
C20 C21 1.440(4) . y
C21 C22 1.416(4) . y
C24 C25 1.380(3) . y
C24 C29 1.382(3) . y
C24 P1 1.8340(19) . y
C25 H25 0.9300 . y
C25 C26 1.386(3) . y
C26 H26 0.9300 . y
C26 C27 1.373(4) . y
C27 H27 0.9300 . y
C27 C28 1.360(3) . y
C28 H28 0.9300 . y
C28 C29 1.389(3) . y
C29 H29 0.9300 . y
C30 C31 1.393(3) . y
C30 C35 1.384(3) . y
C30 P1 1.822(2) . y
C31 H31 0.9300 . y
C31 C32 1.379(3) . y
C32 H32 0.9300 . y
C32 C33 1.367(4) . y
C33 H33 0.9300 . y
C33 C34 1.374(4) . y
C34 H34 0.9300 . y
C34 C35 1.380(3) . y
C35 H35 0.9300 . y
C36 C37 1.387(3) . y
C36 C41 1.387(3) . y
C36 P1 1.833(2) . y
C37 H37 0.9300 . y
C37 C38 1.379(3) . y
C38 H38 0.9300 . y
C38 C39 1.374(4) . y
C39 H39 0.9300 . y
C39 C40 1.375(4) . y
C40 H40 0.9300 . y
C40 C41 1.389(3) . y
C41 H41 0.9300 . y
Cl1 Ru1 2.4220(9) . y
N1 Ru1 2.1447(16) . y
N2 N3 1.349(2) . y
N2 Ru1 2.1070(16) . y
P1 Ru1 2.3889(5) . y
P2 Ru1 2.3968(6) . y
P2 C42 1.894(3) . y
P2 C48 1.906(3) . y
P2 C54 1.834(5) . y
P2 C70 1.884(6) . y
P2 C74 1.753(4) . y
P2 C75 1.678(4) . y
P2 C1B 1.790(7) . y
P2 C82 1.941(8) . y
Ru1 C76 1.8171(19) . y
Ru1 Cl2 2.4180(17) . y
Ru1 C23 1.8165(16) . y
C42 C43 1.3900 . y
C42 C46 1.3900 . y
C43 H43 0.9300 . y
C43 C44 1.3900 . y
C44 H44 0.9300 . y
C44 C45 1.3900 . y
C45 H45 0.9300 . y
C45 C47 1.3900 . y
C47 H47 0.9300 . y
C47 C46 1.3900 . y
C46 H46 0.9300 . y
C48 C64 1.3900 . y
C48 C60 1.3900 . y
C64 H64 0.9300 . y
C64 C63 1.3900 . y
C63 H63 0.9300 . y
C63 C62 1.3900 . y
C62 H62 0.9300 . y
C62 C61 1.3900 . y
C61 H61 0.9300 . y
C61 C60 1.3900 . y
C60 H60 0.9300 . y
C54 C55 1.3900 . y
C54 C59 1.3900 . y
C55 H55 0.9300 . y
C55 C58 1.3900 . y
C58 H58 0.9300 . y
C58 C56 1.3900 . y
C56 H56 0.9300 . y
C56 C57 1.3900 . y
C57 H57 0.9300 . y
C57 C59 1.3900 . y
C59 H59 0.9300 . y
C70 C71 1.3900 . y
C70 CXF 1.3900 . y
C71 H71 0.9300 . y
C71 C72 1.3900 . y
C72 H72 0.9300 . y
C72 C73 1.3900 . y
C73 H73 0.9300 . y
C73 CXE 1.3900 . y
CXE HXE 0.9300 . y
CXE CXF 1.3900 . y
CXF HXF 0.9300 . y
C74 C67 1.3900 . y
C74 C68 1.3900 . y
C67 H67 0.9300 . y
C67 C66 1.3900 . y
C66 H66 0.9300 . y
C66 C65 1.3900 . y
C65 H65 0.9300 . y
C65 C69 1.3900 . y
C69 H69 0.9300 . y
C69 C68 1.3900 . y
C68 H68 0.9300 . y
C75 C50 1.3900 . y
C75 C52 1.3900 . y
C50 H50 0.9300 . y
C50 C51 1.3900 . y
C51 H51 0.9300 . y
C51 C49 1.3900 . y
C49 H49 0.9300 . y
C49 C53 1.3900 . y
C53 H53 0.9300 . y
C53 C52 1.3900 . y
C52 H52 0.9300 . y
C77 H77 0.9300 . y
C77 C78 1.3900 . y
C77 C1B 1.3900 . y
C78 H78 0.9300 . y
C78 C79 1.3900 . y
C79 H79 0.9300 . y
C79 CXD 1.3900 . y
CXD HXD 0.9300 . y
CXD C1A 1.3900 . y
C1A H1A 0.9300 . y
C1A C1B 1.3900 . y
O2 C76 1.152(2) . y
O1 C23 1.1507(17) . y
C80 H80 0.9300 . y
C80 C81 1.3900 . y
C80 C1E 1.3900 . y
C81 H81 0.9300 . y
C81 C82 1.3900 . y
C82 C1C 1.3900 . y
C1C H1C 0.9300 . y
C1C C1D 1.3900 . y
C1D H1D 0.9300 . y
C1D C1E 1.3900 . y
C1E H1E 0.9300 . y

loop_
_geom_torsion_atom_site_label_1
_geom_torsion_atom_site_label_2
_geom_torsion_atom_site_label_3
_geom_torsion_atom_site_label_4
_geom_torsion
_geom_torsion_site_symmetry_1
_geom_torsion_site_symmetry_2
_geom_torsion_site_symmetry_3
_geom_torsion_site_symmetry_4
_geom_torsion_publ_flag
C1 C2 C3 C4 0.9(5) . . . . ?
C1 N1 C5 C4 1.5(3) . . . . ?
C1 N1 C5 N2 179.4(2) . . . . ?
C2 C3 C4 C5 -0.8(5) . . . . ?
C3 C4 C5 N1 -0.4(4) . . . . ?
C3 C4 C5 N2 -177.8(3) . . . . ?
C4 C5 N1 Ru1 -177.1(3) . . . . ?
C4 C5 N2 N3 -1.4(4) . . . . ?
C4 C5 N2 Ru1 176.8(3) . . . . ?
C5 N2 N3 C6 171.8(2) . . . . ?
C6 C7 C8 C9 -179.6(4) . . . . ?
C6 C7 C20 C19 -0.5(4) . . . . ?
C6 C7 C20 C21 179.4(3) . . . . ?
C6 N3 N2 Ru1 -5.1(3) . . . . ?
C7 C8 C9 C10 0.0(4) . . . . ?
C7 C20 C19 C18 -179.2(3) . . . . ?
C7 C20 C21 C10 0.4(4) . . . . ?
C7 C20 C21 C22 179.4(3) . . . . ?
C8 C9 C10 C11 179.7(4) . . . . ?
C8 C9 C10 C21 0.3(5) . . . . ?
C9 C10 C11 C12 -179.9(4) . . . . ?
C9 C10 C21 C20 -0.5(4) . . . . ?
C9 C10 C21 C22 -179.5(3) . . . . ?
C10 C11 C12 C13 -1.0(5) . . . . ?
C10 C21 C20 C19 -179.7(3) . . . . ?
C10 C21 C22 C13 -0.2(4) . . . . ?
C10 C21 C22 C17 178.5(3) . . . . ?
C11 C12 C13 C14 -176.6(4) . . . . ?
C11 C12 C13 C22 1.9(5) . . . . ?
C12 C13 C14 C15 178.1(4) . . . . ?
C12 C13 C22 C17 -179.9(3) . . . . ?
C12 C13 C22 C21 -1.3(4) . . . . ?
C13 C14 C15 C16 1.1(5) . . . . ?
C13 C22 C17 C16 2.3(3) . . . . ?
C13 C22 C17 C18 -179.9(3) . . . . ?
C13 C22 C21 C20 -179.2(3) . . . . ?
C14 C15 C16 C17 -0.1(5) . . . . ?
C15 C16 C17 C18 -179.4(3) . . . . ?
C15 C16 C17 C22 -1.6(4) . . . . ?
C16 C17 C18 C19 176.5(3) . . . . ?
C16 C17 C22 C21 -176.3(3) . . . . ?
C17 C18 C19 C20 0.1(4) . . . . ?
C17 C22 C21 C20 -0.5(3) . . . . ?
C18 C19 C20 C21 0.9(4) . . . . ?
C19 C20 C21 C22 -0.7(3) . . . . ?
C24 C25 C26 C27 0.3(3) . . . . ?
C24 C29 C28 C27 0.5(3) . . . . ?
C25 C26 C27 C28 0.4(4) . . . . ?
C26 C27 C28 C29 -0.9(3) . . . . ?
C30 C31 C32 C33 -0.2(3) . . . . ?
C30 C35 C34 C33 0.2(4) . . . . ?
C31 C32 C33 C34 0.8(4) . . . . ?
C32 C33 C34 C35 -0.8(4) . . . . ?
C36 C37 C38 C39 -0.1(3) . . . . ?
C36 C41 C40 C39 0.0(3) . . . . ?
C37 C38 C39 C40 1.2(3) . . . . ?
C38 C39 C40 C41 -1.2(3) . . . . ?
P2 C42 C43 C44 -174.74(11) . . . . ?
P2 C42 C46 C47 174.88(11) . . . . ?
P2 C48 C64 C63 -174.86(12) . . . . ?
P2 C48 C60 C61 174.97(12) . . . . ?
P2 C54 C55 C58 178.5(2) . . . . ?
P2 C54 C59 C57 -178.3(2) . . . . ?
P2 C70 C71 C72 175.39(19) . . . . ?
P2 C70 CXF CXE -175.14(19) . . . . ?
P2 C74 C67 C66 179.63(17) . . . . ?
P2 C74 C68 C69 -179.63(17) . . . . ?
P2 C75 C50 C51 174.73(19) . . . . ?
P2 C75 C52 C53 -174.67(19) . . . . ?
P2 C1B C77 C78 -175.8(3) . . . . ?
P2 C1B C1A CXD 176.1(3) . . . . ?
P2 C82 C81 C80 -174.1(3) . . . . ?
P2 C82 C1C C1D 174.3(3) . . . . ?
C42 C43 C44 C45 0.0(3) . . . . ?
C42 C46 C47 C45 -0.0(3) . . . . ?
C43 C44 C45 C47 -0.0(3) . . . . ?
C44 C45 C47 C46 0.0(4) . . . . ?
C48 C64 C63 C62 0.0(4) . . . . ?
C48 C60 C61 C62 -0.0(4) . . . . ?
C64 C63 C62 C61 -0.0(4) . . . . ?
C63 C62 C61 C60 0.0(4) . . . . ?
C54 C55 C58 C56 -0.0(7) . . . . ?
C54 C59 C57 C56 0.0(6) . . . . ?
C55 C58 C56 C57 0.0(6) . . . . ?
C58 C56 C57 C59 -0.0(6) . . . . ?
C70 C71 C72 C73 -0.0(7) . . . . ?
C70 CXF CXE C73 0.0(7) . . . . ?
C71 C72 C73 CXE 0.0(7) . . . . ?
C72 C73 CXE CXF -0.0(6) . . . . ?
C74 C67 C66 C65 0.0(5) . . . . ?
C74 C68 C69 C65 -0.0(4) . . . . ?
C67 C66 C65 C69 0.0(4) . . . . ?
C66 C65 C69 C68 -0.0(5) . . . . ?
C75 C50 C51 C49 -0.0(6) . . . . ?
C75 C52 C53 C49 -0.0(6) . . . . ?
C50 C51 C49 C53 -0.0(6) . . . . ?
C51 C49 C53 C52 0.0(6) . . . . ?
C77 C78 C79 CXD -0.0(8) . . . . ?
C77 C1B C1A CXD -0.0(9) . . . . ?
C78 C79 CXD C1A 0.0(9) . . . . ?
C79 CXD C1A C1B -0.0(8) . . . . ?
C80 C81 C82 C1C 0.0(8) . . . . ?
C80 C1E C1D C1C 0.0(11) . . . . ?
C81 C82 C1C C1D -0.0(11) . . . . ?
C82 C1C C1D C1E -0.0(10) . . . . ?

loop_
_restr_equal_distance_atom_site_label_1
_restr_equal_distance_atom_site_label_2
_restr_equal_distance_site_symmetry_2
_restr_equal_distance_class_id
Ru1 Cl1 1 2
Ru1 C76 1 3
Ru1 Cl2 1 2
Ru1 C23 1 3
O2 C76 1 1
O1 C23 1 1

loop_
_restr_equal_distance_class_class_id
_restr_equal_distance_class_target_weight_param
_restr_equal_distance_class_average
_restr_equal_distance_class_esd
_restr_equal_distance_class_diff_max
1 0.0010 1.1514 0.0007 0.0007
2 0.0010 2.4200 0.0020 0.0020
3 0.0010 1.8168 0.0003 0.0003
